data_1549035
loop_
_publ_author_name
'Manner, Virginia W.'
'Cawkwell, Marc J.'
'Kober, Edward M.'
'Myers, Thomas W.'
'Brown, Geoff W.'
'Tian, Hongzhao'
'Snyder, Christopher J.'
'Perriot, Romain'
'Preston, Daniel N.'

_publ_section_title
;
 Examining the chemical and structural properties that influence the
 sensitivity of energetic nitrate esters.
;
_journal_issue 15
_journal_name_full 'Chemical science'
_journal_page_first 3649
_journal_page_last 3663
_journal_paper_doi 10.1039/c8sc00903a
_journal_volume 9
_journal_year 2018
_chemical_formula_sum 'C3 H6 N3 O10 P'
_chemical_formula_weight 275.08
_space_group_crystal_system monoclinic
_space_group_IT_number 14
_space_group_name_Hall '-P 2ybc'
_space_group_name_H-M_alt 'P 1 21/c 1'
_symmetry_space_group_name_Hall '-P 2ybc'
_symmetry_space_group_name_H-M 'P 1 21/c 1'
_atom_sites_solution_hydrogens difmap
_audit_creation_method SHELXL-2014/7
_audit_update_record
;
2017-10-27 deposited with the CCDC.
2018-03-09 downloaded from the CCDC.
;
_cell_angle_alpha 90
_cell_angle_beta 97.638(6)
_cell_angle_gamma 90
_cell_formula_units_Z 4
_cell_length_a 12.370(3)
_cell_length_b 8.1257(14)
_cell_length_c 9.9430(18)
_cell_measurement_reflns_used 100
_cell_measurement_temperature 173(2)
_cell_measurement_theta_max 28.84
_cell_measurement_theta_min 2.48
_cell_volume 990.6(3)
_computing_cell_refinement 'crystal clear 2.0'
_computing_data_collection 'crystal clear 2.0'
_computing_data_reduction 'crystal clear 2.0'
_computing_molecular_graphics 'SHELXL-2014/7 (Sheldrick, 2014)'
_computing_publication_material 'SHELXL-2014/7 (Sheldrick, 2014)'
_computing_structure_refinement 'SHELXL-2014/7 (Sheldrick, 2014)'
_computing_structure_solution 'crystal clear 2.0'
_diffrn_ambient_temperature 173(2)
_diffrn_measured_fraction_theta_full 0.977
_diffrn_measured_fraction_theta_max 0.977
_diffrn_measurement_device_type 'image plates'
_diffrn_measurement_method 'single axis rotation'
_diffrn_radiation_type MoK\a
_diffrn_radiation_wavelength 0.71073
_diffrn_reflns_av_R_equivalents 0.1439
_diffrn_reflns_av_unetI/netI 0.1371
_diffrn_reflns_Laue_measured_fraction_full 0.977
_diffrn_reflns_Laue_measured_fraction_max 0.977
_diffrn_reflns_limit_h_max 13
_diffrn_reflns_limit_h_min -14
_diffrn_reflns_limit_k_max 9
_diffrn_reflns_limit_k_min -9
_diffrn_reflns_limit_l_max 10
_diffrn_reflns_limit_l_min -10
_diffrn_reflns_number 5358
_diffrn_reflns_point_group_measured_fraction_full 0.977
_diffrn_reflns_point_group_measured_fraction_max 0.977
_diffrn_reflns_theta_full 25.025
_diffrn_reflns_theta_max 25.025
_diffrn_reflns_theta_min 3.007
_diffrn_source 'rotating anode'
_exptl_absorpt_coefficient_mu 0.336
_exptl_absorpt_correction_T_max 0.970
_exptl_absorpt_correction_T_min 0.923
_exptl_absorpt_correction_type numerical
_exptl_absorpt_process_details sadabs
_exptl_crystal_colour colorless
_exptl_crystal_density_diffrn 1.844
_exptl_crystal_description block
_exptl_crystal_F_000 560
_exptl_crystal_size_max 0.240
_exptl_crystal_size_mid 0.180
_exptl_crystal_size_min 0.120
_refine_diff_density_max 0.672
_refine_diff_density_min -0.592
_refine_diff_density_rms 0.133
_refine_ls_extinction_coef 0.035(4)
_refine_ls_extinction_expression Fc^*^=kFc[1+0.001xFc^2^\l^3^/sin(2\q)]^-1/4^
_refine_ls_extinction_method 'SHELXL-2014/7 (Sheldrick 2014'
_refine_ls_goodness_of_fit_ref 0.871
_refine_ls_hydrogen_treatment refall
_refine_ls_matrix_type full
_refine_ls_number_parameters 179
_refine_ls_number_reflns 1661
_refine_ls_number_restraints 0
_refine_ls_restrained_S_all 0.871
_refine_ls_R_factor_all 0.0944
_refine_ls_R_factor_gt 0.0802
_refine_ls_shift/su_max 0.000
_refine_ls_shift/su_mean 0.000
_refine_ls_structure_factor_coef Fsqd
_refine_ls_weighting_details 'w=1/[\s^2^(Fo^2^)+(0.0801P)^2^] where P=(Fo^2^+2Fc^2^)/3'
_refine_ls_weighting_scheme calc
_refine_ls_wR_factor_gt 0.1749
_refine_ls_wR_factor_ref 0.1819
_reflns_Friedel_coverage 0.000
_reflns_number_gt 1024
_reflns_number_total 1661
_reflns_threshold_expression 'I > 2\s(I)'
_cod_data_source_file c8sc00903a2.cif
_cod_data_source_block VWM_1
_cod_depositor_comments 'Adding full bibliography for 1549035--1549036.cif.'
_cod_database_code 1549035
_shelx_shelxl_version_number 2014/7
_shelx_space_group_comment
;
The symmetry employed for this shelxl refinement is uniquely defined
by the following loop, which should always be used as a source of
symmetry information in preference to the above space-group names.
They are only intended as comments.
;
_shelx_estimated_absorpt_t_min 0.924
_shelx_estimated_absorpt_t_max 0.961

loop_
_space_group_symop_operation_xyz
'x, y, z'
'-x, y+1/2, -z+1/2'
'-x, -y, -z'
'x, -y-1/2, z-1/2'

loop_
_atom_site_label
_atom_site_type_symbol
_atom_site_fract_x
_atom_site_fract_y
_atom_site_fract_z
_atom_site_U_iso_or_equiv
_atom_site_adp_type
_atom_site_occupancy
_atom_site_site_symmetry_order
_atom_site_calc_flag
P1 P 0.29285(12) 0.18210(14) 0.49140(13) 0.0264(5) Uani 1 1 d
O10 O 0.3320(3) 0.1475(4) 0.6336(3) 0.0350(10) Uani 1 1 d
O4 O 0.4742(3) 0.1638(4) 0.3883(3) 0.0325(10) Uani 1 1 d
O7 O 0.1233(3) 0.1561(4) 0.3043(4) 0.0360(10) Uani 1 1 d
O1 O 0.2257(3) 0.4687(4) 0.5462(3) 0.0325(10) Uani 1 1 d
O3 O 0.1546(4) 0.6937(4) 0.6156(4) 0.0454(12) Uani 1 1 d
O5 O 0.4933(3) 0.0565(5) 0.1846(4) 0.0393(11) Uani 1 1 d
O2 O 0.2414(4) 0.7081(4) 0.4398(4) 0.0458(12) Uani 1 1 d
O8 O 0.0002(4) 0.1272(5) 0.1284(4) 0.0498(12) Uani 1 1 d
O6 O 0.6159(4) 0.2190(5) 0.2869(4) 0.0490(12) Uani 1 1 d
O9 O -0.0218(4) -0.0059(5) 0.3111(5) 0.0538(13) Uani 1 1 d
N2 N 0.5308(4) 0.1432(5) 0.2739(4) 0.0338(12) Uani 1 1 d
N3 N 0.0236(4) 0.0859(5) 0.2428(5) 0.0362(12) Uani 1 1 d
N1 N 0.2056(4) 0.6417(5) 0.5306(5) 0.0362(12) Uani 1 1 d
C3 C 0.1538(5) 0.1074(6) 0.4428(5) 0.0309(13) Uani 1 1 d
C2 C 0.3682(5) 0.0880(6) 0.3669(5) 0.0282(12) Uani 1 1 d
C1 C 0.2873(5) 0.4006(6) 0.4464(5) 0.0294(13) Uani 1 1 d
H2A H 0.331(4) 0.110(6) 0.257(5) 0.023(12) Uiso 1 1 d
H3A H 0.112(4) 0.157(6) 0.528(5) 0.030(14) Uiso 1 1 d
H1A H 0.365(4) 0.438(6) 0.457(4) 0.014(12) Uiso 1 1 d
H1B H 0.246(5) 0.414(8) 0.343(6) 0.055(18) Uiso 1 1 d
H3B H 0.171(5) 0.002(8) 0.482(5) 0.041(16) Uiso 1 1 d
H2B H 0.373(5) -0.029(7) 0.393(6) 0.043(16) Uiso 1 1 d

loop_
_atom_site_aniso_label
_atom_site_aniso_U_11
_atom_site_aniso_U_22
_atom_site_aniso_U_33
_atom_site_aniso_U_23
_atom_site_aniso_U_13
_atom_site_aniso_U_12
P1 0.0429(11) 0.0128(6) 0.0255(8) 0.0013(4) 0.0112(6) 0.0017(5)
O10 0.058(3) 0.0189(17) 0.030(2) 0.0011(14) 0.0117(18) 0.0006(17)
O4 0.040(3) 0.0239(18) 0.036(2) -0.0053(14) 0.0120(17) 0.0000(16)
O7 0.042(3) 0.0273(19) 0.038(2) 0.0060(15) 0.0048(18) -0.0090(17)
O1 0.055(3) 0.0104(16) 0.036(2) 0.0029(13) 0.0190(18) 0.0030(16)
O3 0.058(3) 0.0239(19) 0.058(3) -0.0121(17) 0.020(2) 0.0073(19)
O5 0.046(3) 0.037(2) 0.035(2) -0.0045(16) 0.0100(18) 0.0093(19)
O2 0.077(4) 0.0175(19) 0.047(2) 0.0074(16) 0.025(2) 0.0028(19)
O8 0.050(3) 0.055(3) 0.043(3) 0.006(2) -0.002(2) -0.007(2)
O6 0.046(3) 0.028(2) 0.078(3) -0.002(2) 0.025(2) -0.002(2)
O9 0.058(3) 0.042(2) 0.064(3) 0.005(2) 0.020(2) -0.021(2)
N2 0.039(3) 0.022(2) 0.042(3) 0.0030(19) 0.013(2) 0.005(2)
N3 0.038(3) 0.026(2) 0.046(3) -0.007(2) 0.009(2) 0.000(2)
N1 0.052(4) 0.015(2) 0.043(3) -0.0024(18) 0.009(2) 0.005(2)
C3 0.050(4) 0.014(2) 0.031(3) 0.003(2) 0.014(2) -0.001(2)
C2 0.040(4) 0.017(2) 0.028(3) -0.0032(19) 0.007(2) 0.003(2)
C1 0.047(4) 0.017(2) 0.027(3) 0.0001(19) 0.015(2) -0.002(2)

loop_
_atom_type_symbol
_atom_type_description
_atom_type_scat_dispersion_real
_atom_type_scat_dispersion_imag
_atom_type_scat_source
C C 0.0033 0.0016 'International Tables Vol C Tables 4.2.6.8 and 6.1.1.4'
H H 0.0000 0.0000 'International Tables Vol C Tables 4.2.6.8 and 6.1.1.4'
N N 0.0061 0.0033 'International Tables Vol C Tables 4.2.6.8 and 6.1.1.4'
O O 0.0106 0.0060 'International Tables Vol C Tables 4.2.6.8 and 6.1.1.4'
P P 0.1023 0.0942 'International Tables Vol C Tables 4.2.6.8 and 6.1.1.4'

loop_
_geom_angle_atom_site_label_1
_geom_angle_atom_site_label_2
_geom_angle_atom_site_label_3
_geom_angle
O10 P1 C2 116.4(2)
O10 P1 C3 111.8(2)
C2 P1 C3 103.3(2)
O10 P1 C1 114.9(2)
C2 P1 C1 104.4(2)
C3 P1 C1 104.7(3)
N2 O4 C2 111.5(4)
N3 O7 C3 113.9(4)
N1 O1 C1 113.7(3)
O5 N2 O6 129.3(5)
O5 N2 O4 119.1(5)
O6 N2 O4 111.5(4)
O8 N3 O9 130.4(6)
O8 N3 O7 112.8(4)
O9 N3 O7 116.8(5)
O2 N1 O3 131.4(4)
O2 N1 O1 116.8(4)
O3 N1 O1 111.8(4)
O7 C3 P1 106.3(3)
O7 C3 H3A 122(3)
P1 C3 H3A 101(3)
O7 C3 H3B 131(3)
P1 C3 H3B 92(4)
H3A C3 H3B 96(4)
O4 C2 P1 105.0(3)
O4 C2 H2A 109(3)
P1 C2 H2A 114(2)
O4 C2 H2B 111(4)
P1 C2 H2B 104(3)
H2A C2 H2B 114(4)
O1 C1 P1 102.2(3)
O1 C1 H1A 114(2)
P1 C1 H1A 105(3)
O1 C1 H1B 113(3)
P1 C1 H1B 109(3)
H1A C1 H1B 113(4)

loop_
_geom_bond_atom_site_label_1
_geom_bond_atom_site_label_2
_geom_bond_distance
P1 O10 1.459(4)
P1 C2 1.815(5)
P1 C3 1.827(6)
P1 C1 1.830(5)
O4 N2 1.423(5)
O4 C2 1.438(7)
O7 N3 1.421(6)
O7 C3 1.434(6)
O1 N1 1.433(5)
O1 C1 1.439(6)
O3 N1 1.196(6)
O5 N2 1.178(6)
O2 N1 1.187(5)
O8 N3 1.185(6)
O6 N2 1.212(6)
O9 N3 1.197(6)
C3 H3A 1.12(5)
C3 H3B 0.96(6)
C2 H2A 1.14(5)
C2 H2B 0.98(6)
C1 H1A 1.01(5)
C1 H1B 1.09(6)

loop_
_geom_torsion_atom_site_label_1
_geom_torsion_atom_site_label_2
_geom_torsion_atom_site_label_3
_geom_torsion_atom_site_label_4
_geom_torsion
C2 O4 N2 O5 -7.8(6)
C2 O4 N2 O6 174.0(4)
C3 O7 N3 O8 -179.7(4)
C3 O7 N3 O9 -1.2(6)
C1 O1 N1 O2 -0.3(7)
C1 O1 N1 O3 -179.8(5)
N3 O7 C3 P1 170.7(3)
O10 P1 C3 O7 177.1(3)
C2 P1 C3 O7 -56.9(4)
C1 P1 C3 O7 52.1(4)
N2 O4 C2 P1 -161.5(3)
O10 P1 C2 O4 -65.8(4)
C3 P1 C2 O4 171.2(3)
C1 P1 C2 O4 61.9(4)
N1 O1 C1 P1 -177.8(4)
O10 P1 C1 O1 -52.1(5)
C2 P1 C1 O1 179.2(4)
C3 P1 C1 O1 70.9(4)
